data_7155675
loop_
_publ_author_name
'Rizzacasa, Mark A.'
'Fisher, Brendan'
'Lepage, Romain'
'White, Jonathan'
'Ye, Young'
'Krenske, Elizabeth'

_publ_section_title
;
 An Unprecedented Stereoselective Base-Induced Trimerization of an
 \a-Bromovinylsulfone
;
_journal_name_full 'Org. Biomol. Chem.'
_journal_paper_doi 10.1039/C7OB01121K
_journal_year 2017
_chemical_formula_sum 'C31 H33 Br Cl2 O6 S3'
_chemical_formula_weight 748.56
_space_group_crystal_system triclinic
_space_group_IT_number 2
_space_group_name_Hall '-P 1'
_space_group_name_H-M_alt 'P -1'
_symmetry_space_group_name_Hall '-P 1'
_symmetry_space_group_name_H-M 'P -1'
_atom_sites_solution_hydrogens mixed
_audit_creation_method SHELXL-2014/7
_audit_update_record
;
2017-01-17 deposited with the CCDC.
2017-06-09 downloaded from the CCDC.
;
_cell_angle_alpha 70.366(7)
_cell_angle_beta 85.295(7)
_cell_angle_gamma 69.235(7)
_cell_formula_units_Z 2
_cell_length_a 10.9176(10)
_cell_length_b 12.7548(9)
_cell_length_c 13.0840(10)
_cell_measurement_reflns_used 6390
_cell_measurement_temperature 130.00(10)
_cell_measurement_theta_max 76.5850
_cell_measurement_theta_min 3.5820
_cell_volume 1603.1(2)
_computing_cell_refinement 'CrysAlisPro 1.171.38.43 (Rigaku OD, 2015)'
_computing_data_collection 'CrysAlisPro 1.171.38.43 (Rigaku OD, 2015)'
_computing_data_reduction 'CrysAlisPro 1.171.38.43 (Rigaku OD, 2015)'
_computing_structure_refinement 'SHELXL-2014/7 (Sheldrick, 2014)'
_diffrn_ambient_environment N~2~
_diffrn_ambient_temperature 130.00(10)
_diffrn_detector 'CCD plate'
_diffrn_detector_area_resol_mean 10.2273
_diffrn_measured_fraction_theta_full 1.000
_diffrn_measured_fraction_theta_max 0.988
_diffrn_measurement_device 'four-circle diffractometer'
_diffrn_measurement_device_type 'SuperNova, Dual, Cu at zero, Atlas'
_diffrn_measurement_method '\w scans'
_diffrn_radiation_monochromator mirror
_diffrn_radiation_probe x-ray
_diffrn_radiation_type 'Cu K\a'
_diffrn_radiation_wavelength 1.54184
_diffrn_reflns_av_R_equivalents 0.0371
_diffrn_reflns_av_unetI/netI 0.0393
_diffrn_reflns_Laue_measured_fraction_full 1.000
_diffrn_reflns_Laue_measured_fraction_max 0.988
_diffrn_reflns_limit_h_max 13
_diffrn_reflns_limit_h_min -13
_diffrn_reflns_limit_k_max 9
_diffrn_reflns_limit_k_min -16
_diffrn_reflns_limit_l_max 16
_diffrn_reflns_limit_l_min -16
_diffrn_reflns_number 16251
_diffrn_reflns_point_group_measured_fraction_full 1.000
_diffrn_reflns_point_group_measured_fraction_max 0.988
_diffrn_reflns_theta_full 67.684
_diffrn_reflns_theta_max 76.992
_diffrn_reflns_theta_min 3.590
_diffrn_source 'micro-focus sealed X-ray tube'
_diffrn_source_type 'SuperNova (Cu) X-ray Source'
_exptl_absorpt_coefficient_mu 5.467
_exptl_absorpt_correction_T_max 1.00000
_exptl_absorpt_correction_T_min 0.49832
_exptl_absorpt_correction_type multi-scan
_exptl_absorpt_process_details
;
CrysAlisPro 1.171.38.43 (Rigaku Oxford Diffraction, 2015)
Empirical absorption correction using spherical harmonics,
 implemented in SCALE3 ABSPACK scaling algorithm.
;
_exptl_crystal_colour colourless
_exptl_crystal_density_diffrn 1.551
_exptl_crystal_description slab
_exptl_crystal_F_000 768
_exptl_crystal_size_max 0.475
_exptl_crystal_size_mid 0.338
_exptl_crystal_size_min 0.085
_refine_diff_density_max 0.392
_refine_diff_density_min -0.733
_refine_diff_density_rms 0.070
_refine_ls_extinction_method none
_refine_ls_goodness_of_fit_ref 1.024
_refine_ls_hydrogen_treatment mixed
_refine_ls_matrix_type full
_refine_ls_number_parameters 372
_refine_ls_number_reflns 6698
_refine_ls_number_restraints 0
_refine_ls_restrained_S_all 1.024
_refine_ls_R_factor_all 0.0429
_refine_ls_R_factor_gt 0.0383
_refine_ls_shift/su_max 0.004
_refine_ls_shift/su_mean 0.000
_refine_ls_structure_factor_coef Fsqd
_refine_ls_weighting_details 'w=1/[\s^2^(Fo^2^)+(0.0614P)^2^+0.7467P] where P=(Fo^2^+2Fc^2^)/3'
_refine_ls_weighting_scheme calc
_refine_ls_wR_factor_gt 0.1030
_refine_ls_wR_factor_ref 0.1077
_reflns_Friedel_coverage 0.000
_reflns_number_gt 5994
_reflns_number_total 6698
_reflns_threshold_expression 'I > 2\s(I)'
_cod_data_source_file c7ob01121k2.cif
_cod_data_source_block shelx
_cod_database_code 7155675
_shelx_shelxl_version_number 2014/7
_chemical_oxdiff_usercomment 'MAR/B Fisher sample BF-5-37'
_shelx_space_group_comment
;
The symmetry employed for this shelxl refinement is uniquely defined
by the following loop, which should always be used as a source of
symmetry information in preference to the above space-group names.
They are only intended as comments.
;
_oxdiff_exptl_absorpt_empirical_full_min 0.692
_oxdiff_exptl_absorpt_empirical_full_max 1.691
_oxdiff_exptl_absorpt_empirical_details
;
Empirical correction (ABSPACK) includes:
- Absorption correction using spherical harmonics
- Frame scaling
;

loop_
_space_group_symop_operation_xyz
'x, y, z'
'-x, -y, -z'

loop_
_atom_site_label
_atom_site_type_symbol
_atom_site_fract_x
_atom_site_fract_y
_atom_site_fract_z
_atom_site_U_iso_or_equiv
_atom_site_adp_type
_atom_site_occupancy
_atom_site_site_symmetry_order
_atom_site_calc_flag
_atom_site_refinement_flags_posn
_atom_site_refinement_flags_adp
Br1 Br 0.56776(2) 0.83818(2) 0.11045(2) 0.03491(9) Uani 1 1 d . .
S3 S 0.33798(5) 0.74714(5) 0.18935(4) 0.02961(12) Uani 1 1 d . .
S2 S 0.58532(5) 0.70050(5) 0.47192(4) 0.03220(13) Uani 1 1 d . .
S1 S 0.78484(5) 0.32555(5) 0.22352(5) 0.03318(13) Uani 1 1 d . .
O3 O 0.47245(16) 0.66574(17) 0.50538(14) 0.0377(4) Uani 1 1 d . .
O5 O 0.37036(16) 0.67700(14) 0.11838(14) 0.0352(3) Uani 1 1 d . .
O6 O 0.27388(16) 0.70961(15) 0.28882(14) 0.0371(4) Uani 1 1 d . .
O2 O 0.80725(17) 0.38732(17) 0.11330(15) 0.0406(4) Uani 1 1 d . .
O4 O 0.56492(19) 0.82390(16) 0.41279(15) 0.0423(4) Uani 1 1 d . .
O1 O 0.89115(17) 0.22429(16) 0.28793(17) 0.0438(4) Uani 1 1 d . .
C5 C 0.5780(2) 0.62603(19) 0.29832(17) 0.0277(4) Uani 1 1 d . .
H5 H 0.5188 0.5857 0.3386 0.033 Uiso 1 1 calc R U
C3 C 0.7262(2) 0.4818(2) 0.45935(18) 0.0318(4) Uani 1 1 d . .
H3A H 0.8001 0.4676 0.5049 0.038 Uiso 1 1 calc R U
H3B H 0.6568 0.4665 0.5066 0.038 Uiso 1 1 calc R U
C18 C 0.6714(2) 0.5713(2) 0.68191(19) 0.0321(4) Uani 1 1 d . .
H18 H 0.6110 0.5347 0.6833 0.038 Uiso 1 1 calc R U
C4 C 0.6775(2) 0.6130(2) 0.38609(17) 0.0293(4) Uani 1 1 d . .
C2 C 0.7668(2) 0.3974(2) 0.39621(19) 0.0329(5) Uani 1 1 d . .
H2 H 0.8181 0.3188 0.4314 0.039 Uiso 1 1 calc R U
C17 C 0.6876(2) 0.6558(2) 0.58730(19) 0.0341(5) Uani 1 1 d . .
C25 C 0.1680(2) 0.9688(2) 0.1689(2) 0.0356(5) Uani 1 1 d . .
H25 H 0.1707 0.9438 0.2445 0.043 Uiso 1 1 calc R U
C6 C 0.6515(2) 0.5545(2) 0.22511(18) 0.0304(4) Uani 1 1 d . .
H6A H 0.5890 0.5515 0.1785 0.037 Uiso 1 1 calc R U
H6B H 0.7080 0.5933 0.1793 0.037 Uiso 1 1 calc R U
C1 C 0.7327(2) 0.4302(2) 0.29210(19) 0.0306(4) Uani 1 1 d . .
C24 C 0.2432(2) 0.89360(19) 0.11391(18) 0.0302(4) Uani 1 1 d . .
C9 C 0.4886(2) 0.7533(2) 0.23392(17) 0.0292(4) Uani 1 1 d . .
H8 H 0.4645 0.7990 0.2841 0.035 Uiso 1 1 calc R U
C20 C 0.8369(2) 0.5969(2) 0.7732(2) 0.0357(5) Uani 1 1 d . .
C29 C 0.2393(2) 0.9290(2) 0.0011(2) 0.0366(5) Uani 1 1 d . .
H29 H 0.2901 0.8775 -0.0346 0.044 Uiso 1 1 calc R U
C10 C 0.6534(2) 0.2771(2) 0.2194(2) 0.0357(5) Uani 1 1 d . .
C15 C 0.5780(2) 0.3210(2) 0.1239(2) 0.0382(5) Uani 1 1 d . .
H15 H 0.5898 0.3816 0.0648 0.046 Uiso 1 1 calc R U
C19 C 0.7470(2) 0.5423(2) 0.77459(19) 0.0338(5) Uani 1 1 d . .
H19 H 0.7370 0.4856 0.8383 0.041 Uiso 1 1 calc R U
C7 C 0.7867(2) 0.6594(2) 0.33785(19) 0.0358(5) Uani 1 1 d . .
H7 H 0.7625 0.7386 0.2942 0.043 Uiso 1 1 calc R U
C28 C 0.1579(2) 1.0431(2) -0.0574(2) 0.0390(5) Uani 1 1 d . .
H28 H 0.1542 1.0676 -0.1329 0.047 Uiso 1 1 calc R U
C21 C 0.8528(2) 0.6807(3) 0.6769(2) 0.0403(5) Uani 1 1 d . .
H21 H 0.9140 0.7165 0.6752 0.048 Uiso 1 1 calc R U
C27 C 0.0819(2) 1.1210(2) -0.0046(2) 0.0365(5) Uani 1 1 d . .
C26 C 0.0882(2) 1.0829(2) 0.1084(2) 0.0383(5) Uani 1 1 d . .
H26 H 0.0381 1.1346 0.1443 0.046 Uiso 1 1 calc R U
C22 C 0.7779(3) 0.7111(3) 0.5832(2) 0.0423(6) Uani 1 1 d . .
H22 H 0.7881 0.7673 0.5192 0.051 Uiso 1 1 calc R U
C14 C 0.4843(3) 0.2718(3) 0.1189(2) 0.0467(6) Uani 1 1 d . .
H14 H 0.4323 0.3008 0.0557 0.056 Uiso 1 1 calc R U
C8 C 0.9136(3) 0.5967(3) 0.3526(2) 0.0453(6) Uani 1 1 d . .
C13 C 0.4668(3) 0.1805(3) 0.2060(3) 0.0495(7) Uani 1 1 d . .
C23 C 0.9150(3) 0.5681(3) 0.8749(2) 0.0469(6) Uani 1 1 d . .
H23B H 0.8748 0.5294 0.9370 0.070 Uiso 1 1 calc R U
H23C H 0.9173 0.6401 0.8815 0.070 Uiso 1 1 calc R U
H23A H 1.0028 0.5165 0.8712 0.070 Uiso 1 1 calc R U
C30 C -0.0050(3) 1.2445(2) -0.0693(3) 0.0496(7) Uani 1 1 d . .
H30C H -0.0707 1.2763 -0.0237 0.074 Uiso 1 1 calc R U
H30A H -0.0466 1.2414 -0.1295 0.074 Uiso 1 1 calc R U
H30B H 0.0470 1.2943 -0.0958 0.074 Uiso 1 1 calc R U
C11 C 0.6352(3) 0.1883(3) 0.3085(3) 0.0606(8) Uani 1 1 d . .
H11 H 0.6851 0.1613 0.3726 0.073 Uiso 1 1 calc R U
C16 C 0.3697(3) 0.1241(3) 0.1972(4) 0.0655(10) Uani 1 1 d . .
H16A H 0.4146 0.0526 0.1804 0.098 Uiso 1 1 calc R U
H16C H 0.3048 0.1784 0.1407 0.098 Uiso 1 1 calc R U
H16B H 0.3277 0.1055 0.2650 0.098 Uiso 1 1 calc R U
C12 C 0.5427(4) 0.1407(3) 0.3015(3) 0.0633(9) Uani 1 1 d . .
H12 H 0.5305 0.0809 0.3612 0.076 Uiso 1 1 calc R U
H8B H 0.977(4) 0.637(3) 0.320(3) 0.057(10) Uiso 1 1 d . .
H8A H 0.944(3) 0.508(3) 0.396(3) 0.053(9) Uiso 1 1 d . .

loop_
_atom_site_aniso_label
_atom_site_aniso_U_11
_atom_site_aniso_U_22
_atom_site_aniso_U_33
_atom_site_aniso_U_23
_atom_site_aniso_U_13
_atom_site_aniso_U_12
Br1 0.03573(14) 0.03663(14) 0.03020(13) -0.00366(9) -0.00091(9) -0.01650(10)
S3 0.0263(2) 0.0316(2) 0.0279(3) -0.0054(2) -0.00402(19) -0.0096(2)
S2 0.0288(3) 0.0445(3) 0.0269(3) -0.0125(2) -0.0018(2) -0.0156(2)
S1 0.0240(2) 0.0394(3) 0.0359(3) -0.0135(2) 0.0020(2) -0.0100(2)
O3 0.0252(8) 0.0587(10) 0.0359(9) -0.0207(8) 0.0021(6) -0.0176(7)
O5 0.0333(8) 0.0341(8) 0.0362(9) -0.0110(7) -0.0094(7) -0.0078(6)
O6 0.0306(8) 0.0422(9) 0.0328(8) -0.0029(7) -0.0011(7) -0.0144(7)
O2 0.0353(9) 0.0542(10) 0.0376(9) -0.0198(8) 0.0115(7) -0.0195(8)
O4 0.0514(11) 0.0418(9) 0.0374(9) -0.0134(7) -0.0073(8) -0.0181(8)
O1 0.0290(8) 0.0428(9) 0.0554(11) -0.0191(8) -0.0050(8) -0.0034(7)
C5 0.0233(9) 0.0347(10) 0.0244(10) -0.0064(8) -0.0019(8) -0.0117(8)
C3 0.0281(10) 0.0410(12) 0.0239(10) -0.0056(9) -0.0038(8) -0.0130(9)
C18 0.0271(10) 0.0394(11) 0.0326(11) -0.0139(9) 0.0012(9) -0.0131(9)
C4 0.0258(10) 0.0388(11) 0.0238(10) -0.0077(8) -0.0007(8) -0.0140(9)
C2 0.0243(10) 0.0358(11) 0.0322(11) -0.0048(9) -0.0022(8) -0.0083(8)
C17 0.0289(11) 0.0510(13) 0.0279(11) -0.0167(10) 0.0014(9) -0.0168(10)
C25 0.0330(11) 0.0415(12) 0.0315(11) -0.0103(9) 0.0010(9) -0.0134(10)
C6 0.0282(10) 0.0361(11) 0.0243(10) -0.0067(8) -0.0021(8) -0.0105(9)
C1 0.0219(9) 0.0357(11) 0.0317(11) -0.0085(9) -0.0006(8) -0.0092(8)
C24 0.0240(10) 0.0308(10) 0.0303(11) -0.0051(8) -0.0050(8) -0.0066(8)
C9 0.0277(10) 0.0361(11) 0.0243(10) -0.0076(8) -0.0009(8) -0.0135(9)
C20 0.0279(11) 0.0444(12) 0.0340(12) -0.0154(10) -0.0046(9) -0.0083(9)
C29 0.0338(12) 0.0373(12) 0.0310(11) -0.0083(9) -0.0007(9) -0.0060(9)
C10 0.0278(11) 0.0426(12) 0.0391(12) -0.0157(10) 0.0022(9) -0.0131(9)
C15 0.0340(12) 0.0491(13) 0.0372(12) -0.0215(10) 0.0047(10) -0.0149(10)
C19 0.0334(11) 0.0362(11) 0.0303(11) -0.0102(9) -0.0035(9) -0.0100(9)
C7 0.0328(11) 0.0508(13) 0.0277(11) -0.0096(10) 0.0012(9) -0.0224(10)
C28 0.0364(12) 0.0403(12) 0.0314(12) -0.0042(10) -0.0012(10) -0.0095(10)
C21 0.0325(12) 0.0618(15) 0.0357(12) -0.0177(11) 0.0001(10) -0.0251(11)
C27 0.0255(10) 0.0329(11) 0.0440(13) -0.0050(10) -0.0007(9) -0.0087(9)
C26 0.0310(11) 0.0375(12) 0.0439(13) -0.0146(10) 0.0050(10) -0.0086(9)
C22 0.0403(13) 0.0668(16) 0.0284(11) -0.0141(11) 0.0028(10) -0.0304(12)
C14 0.0343(13) 0.0698(18) 0.0508(15) -0.0363(14) 0.0041(11) -0.0204(12)
C8 0.0315(12) 0.0714(18) 0.0373(13) -0.0167(13) 0.0035(10) -0.0245(13)
C13 0.0360(13) 0.0570(16) 0.073(2) -0.0399(15) 0.0159(13) -0.0217(12)
C23 0.0480(15) 0.0529(15) 0.0402(14) -0.0081(11) -0.0180(12) -0.0205(12)
C30 0.0406(14) 0.0357(13) 0.0562(17) -0.0030(12) -0.0023(12) -0.0049(11)
C11 0.0569(18) 0.071(2) 0.0541(18) -0.0029(15) -0.0087(15) -0.0361(16)
C16 0.0455(16) 0.080(2) 0.103(3) -0.060(2) 0.0223(17) -0.0343(16)
C12 0.0591(19) 0.0628(19) 0.068(2) -0.0043(16) 0.0001(16) -0.0369(16)

loop_
_atom_type_symbol
_atom_type_description
_atom_type_scat_dispersion_real
_atom_type_scat_dispersion_imag
_atom_type_scat_source
C C 0.0181 0.0091 'International Tables Vol C Tables 4.2.6.8 and 6.1.1.4'
H H 0.0000 0.0000 'International Tables Vol C Tables 4.2.6.8 and 6.1.1.4'
O O 0.0492 0.0322 'International Tables Vol C Tables 4.2.6.8 and 6.1.1.4'
S S 0.3331 0.5567 'International Tables Vol C Tables 4.2.6.8 and 6.1.1.4'
Br Br -0.6763 1.2805 'International Tables Vol C Tables 4.2.6.8 and 6.1.1.4'
Cl Cl 0.3639 0.7018 'International Tables Vol C Tables 4.2.6.8 and 6.1.1.4'

loop_
_geom_angle_atom_site_label_1
_geom_angle_atom_site_label_2
_geom_angle_atom_site_label_3
_geom_angle
O5 S3 O6 119.34(11)
O5 S3 C24 108.30(10)
O6 S3 C24 108.86(11)
O5 S3 C9 108.91(10)
O6 S3 C9 104.18(10)
C24 S3 C9 106.53(10)
O3 S2 O4 118.65(12)
O3 S2 C17 108.61(11)
O4 S2 C17 108.31(11)
O3 S2 C4 106.56(10)
O4 S2 C4 107.75(11)
C17 S2 C4 106.32(11)
O2 S1 O1 118.94(11)
O2 S1 C1 107.18(11)
O1 S1 C1 107.95(11)
O2 S1 C10 107.41(12)
O1 S1 C10 107.50(12)
C1 S1 C10 107.35(11)
C6 C5 C9 112.99(17)
C6 C5 C4 109.04(17)
C9 C5 C4 117.15(18)
C6 C5 H5 105.6
C9 C5 H5 105.6
C4 C5 H5 105.6
C2 C3 C4 112.85(18)
C2 C3 H3A 109.0
C4 C3 H3A 109.0
C2 C3 H3B 109.0
C4 C3 H3B 109.0
H3A C3 H3B 107.8
C17 C18 C19 119.0(2)
C17 C18 H18 120.5
C19 C18 H18 120.5
C7 C4 C3 113.89(19)
C7 C4 C5 113.46(18)
C3 C4 C5 107.22(17)
C7 C4 S2 107.52(16)
C3 C4 S2 106.83(15)
C5 C4 S2 107.57(14)
C1 C2 C3 122.6(2)
C1 C2 H2 118.7
C3 C2 H2 118.7
C18 C17 C22 121.4(2)
C18 C17 S2 119.55(18)
C22 C17 S2 118.90(19)
C24 C25 C26 118.4(2)
C24 C25 H25 120.8
C26 C25 H25 120.8
C1 C6 C5 110.61(18)
C1 C6 H6A 109.5
C5 C6 H6A 109.5
C1 C6 H6B 109.5
C5 C6 H6B 109.5
H6A C6 H6B 108.1
C2 C1 C6 124.3(2)
C2 C1 S1 119.84(18)
C6 C1 S1 115.88(16)
C25 C24 C29 121.6(2)
C25 C24 S3 118.81(18)
C29 C24 S3 119.50(18)
C5 C9 S3 108.93(15)
C5 C9 Br1 115.14(15)
S3 C9 Br1 109.96(11)
C5 C9 H8 107.5
S3 C9 H8 107.5
Br1 C9 H8 107.5
C19 C20 C21 119.3(2)
C19 C20 C23 120.5(2)
C21 C20 C23 120.2(2)
C24 C29 C28 118.8(2)
C24 C29 H29 120.6
C28 C29 H29 120.6
C11 C10 C15 121.4(2)
C11 C10 S1 119.0(2)
C15 C10 S1 119.39(19)
C10 C15 C14 118.3(3)
C10 C15 H15 120.9
C14 C15 H15 120.9
C20 C19 C18 120.8(2)
C20 C19 H19 119.6
C18 C19 H19 119.6
C8 C7 C4 125.5(2)
C8 C7 H7 117.3
C4 C7 H7 117.3
C27 C28 C29 121.0(2)
C27 C28 H28 119.5
C29 C28 H28 119.5
C22 C21 C20 120.7(2)
C22 C21 H21 119.6
C20 C21 H21 119.6
C28 C27 C26 118.8(2)
C28 C27 C30 120.3(2)
C26 C27 C30 121.0(2)
C27 C26 C25 121.4(2)
C27 C26 H26 119.3
C25 C26 H26 119.3
C17 C22 C21 118.7(2)
C17 C22 H22 120.7
C21 C22 H22 120.7
C13 C14 C15 121.4(3)
C13 C14 H14 119.3
C15 C14 H14 119.3
C7 C8 H8B 119(2)
C7 C8 H8A 119(2)
H8B C8 H8A 122(3)
C14 C13 C12 118.5(3)
C14 C13 C16 120.7(3)
C12 C13 C16 120.8(3)
C20 C23 H23B 109.5
C20 C23 H23C 109.5
H23B C23 H23C 109.5
C20 C23 H23A 109.5
H23B C23 H23A 109.5
H23C C23 H23A 109.5
C27 C30 H30C 109.5
C27 C30 H30A 109.5
H30C C30 H30A 109.5
C27 C30 H30B 109.5
H30C C30 H30B 109.5
H30A C30 H30B 109.5
C12 C11 C10 119.3(3)
C12 C11 H11 120.3
C10 C11 H11 120.3
C13 C16 H16A 109.5
C13 C16 H16C 109.5
H16A C16 H16C 109.5
C13 C16 H16B 109.5
H16A C16 H16B 109.5
H16C C16 H16B 109.5
C11 C12 C13 121.1(3)
C11 C12 H12 119.5
C13 C12 H12 119.5

loop_
_geom_bond_atom_site_label_1
_geom_bond_atom_site_label_2
_geom_bond_distance
Br1 C9 1.946(2)
S3 O5 1.4380(17)
S3 O6 1.4429(17)
S3 C24 1.759(2)
S3 C9 1.825(2)
S2 O3 1.4405(17)
S2 O4 1.4446(19)
S2 C17 1.760(2)
S2 C4 1.839(2)
S1 O2 1.4406(19)
S1 O1 1.4462(18)
S1 C1 1.759(2)
S1 C10 1.762(2)
C5 C6 1.528(3)
C5 C9 1.546(3)
C5 C4 1.573(3)
C5 H5 0.9800
C3 C2 1.496(3)
C3 C4 1.541(3)
C3 H3A 0.9700
C3 H3B 0.9700
C18 C17 1.388(3)
C18 C19 1.390(3)
C18 H18 0.9300
C4 C7 1.515(3)
C2 C1 1.326(3)
C2 H2 0.9300
C17 C22 1.390(3)
C25 C24 1.387(3)
C25 C26 1.393(3)
C25 H25 0.9300
C6 C1 1.505(3)
C6 H6A 0.9700
C6 H6B 0.9700
C24 C29 1.390(3)
C9 H8 0.9800
C20 C19 1.387(3)
C20 C21 1.397(4)
C20 C23 1.507(3)
C29 C28 1.392(3)
C29 H29 0.9300
C10 C11 1.385(4)
C10 C15 1.387(4)
C15 C14 1.392(4)
C15 H15 0.9300
C19 H19 0.9300
C7 C8 1.323(4)
C7 H7 0.9300
C28 C27 1.391(4)
C28 H28 0.9300
C21 C22 1.393(3)
C21 H21 0.9300
C27 C26 1.392(4)
C27 C30 1.507(3)
C26 H26 0.9300
C22 H22 0.9300
C14 C13 1.387(4)
C14 H14 0.9300
C8 H8B 0.99(4)
C8 H8A 1.02(3)
C13 C12 1.396(5)
C13 C16 1.507(4)
C23 H23B 0.9600
C23 H23C 0.9600
C23 H23A 0.9600
C30 H30C 0.9600
C30 H30A 0.9600
C30 H30B 0.9600
C11 C12 1.373(4)
C11 H11 0.9300
C16 H16A 0.9600
C16 H16C 0.9600
C16 H16B 0.9600
C12 H12 0.9300

loop_
_geom_torsion_atom_site_label_1
_geom_torsion_atom_site_label_2
_geom_torsion_atom_site_label_3
_geom_torsion_atom_site_label_4
_geom_torsion
C2 C3 C4 C7 -78.9(2)
C2 C3 C4 C5 47.5(2)
C2 C3 C4 S2 162.55(15)
C6 C5 C4 C7 61.1(2)
C9 C5 C4 C7 -68.8(3)
C6 C5 C4 C3 -65.6(2)
C9 C5 C4 C3 164.56(18)
C6 C5 C4 S2 179.86(14)
C9 C5 C4 S2 50.0(2)
O3 S2 C4 C7 172.67(15)
O4 S2 C4 C7 44.32(18)
C17 S2 C4 C7 -71.61(17)
O3 S2 C4 C3 -64.71(16)
O4 S2 C4 C3 166.95(14)
C17 S2 C4 C3 51.01(17)
O3 S2 C4 C5 50.14(17)
O4 S2 C4 C5 -78.21(16)
C17 S2 C4 C5 165.86(15)
C4 C3 C2 C1 -16.6(3)
C19 C18 C17 C22 0.4(4)
C19 C18 C17 S2 -175.87(18)
O3 S2 C17 C18 17.2(2)
O4 S2 C17 C18 147.3(2)
C4 S2 C17 C18 -97.2(2)
O3 S2 C17 C22 -159.2(2)
O4 S2 C17 C22 -29.1(2)
C4 S2 C17 C22 86.5(2)
C9 C5 C6 C1 -177.80(18)
C4 C5 C6 C1 50.1(2)
C3 C2 C1 C6 0.7(4)
C3 C2 C1 S1 179.85(17)
C5 C6 C1 C2 -18.3(3)
C5 C6 C1 S1 162.47(15)
O2 S1 C1 C2 -145.67(19)
O1 S1 C1 C2 -16.4(2)
C10 S1 C1 C2 99.2(2)
O2 S1 C1 C6 33.58(19)
O1 S1 C1 C6 162.82(16)
C10 S1 C1 C6 -81.56(19)
C26 C25 C24 C29 -0.7(4)
C26 C25 C24 S3 -176.88(18)
O5 S3 C24 C25 160.93(18)
O6 S3 C24 C25 29.8(2)
C9 S3 C24 C25 -82.0(2)
O5 S3 C24 C29 -15.3(2)
O6 S3 C24 C29 -146.50(19)
C9 S3 C24 C29 101.7(2)
C6 C5 C9 S3 78.84(19)
C4 C5 C9 S3 -153.15(15)
C6 C5 C9 Br1 -45.2(2)
C4 C5 C9 Br1 82.8(2)
O5 S3 C9 C5 -61.84(17)
O6 S3 C9 C5 66.53(17)
C24 S3 C9 C5 -178.45(15)
O5 S3 C9 Br1 65.21(13)
O6 S3 C9 Br1 -166.42(11)
C24 S3 C9 Br1 -51.40(14)
C25 C24 C29 C28 0.2(4)
S3 C24 C29 C28 176.31(19)
O2 S1 C10 C11 162.0(2)
O1 S1 C10 C11 32.9(3)
C1 S1 C10 C11 -83.0(3)
O2 S1 C10 C15 -12.3(2)
O1 S1 C10 C15 -141.4(2)
C1 S1 C10 C15 102.7(2)
C11 C10 C15 C14 -1.1(4)
S1 C10 C15 C14 173.02(19)
C21 C20 C19 C18 -1.0(4)
C23 C20 C19 C18 177.9(2)
C17 C18 C19 C20 0.3(4)
C3 C4 C7 C8 1.3(3)
C5 C4 C7 C8 -121.7(3)
S2 C4 C7 C8 119.5(3)
C24 C29 C28 C27 0.3(4)
C19 C20 C21 C22 1.1(4)
C23 C20 C21 C22 -177.8(3)
C29 C28 C27 C26 -0.2(4)
C29 C28 C27 C30 179.6(2)
C28 C27 C26 C25 -0.3(4)
C30 C27 C26 C25 179.8(2)
C24 C25 C26 C27 0.8(4)
C18 C17 C22 C21 -0.3(4)
S2 C17 C22 C21 176.0(2)
C20 C21 C22 C17 -0.5(4)
C10 C15 C14 C13 -0.7(4)
C15 C14 C13 C12 2.1(4)
C15 C14 C13 C16 -176.9(3)
C15 C10 C11 C12 1.6(5)
S1 C10 C11 C12 -172.6(3)
C10 C11 C12 C13 -0.2(6)
C14 C13 C12 C11 -1.6(5)
C16 C13 C12 C11 177.3(3)
